data_4061839
loop_
_publ_author_name
'Zemlyansky, Nikolay N.'
'Borisova, Irina V.'
'Kuznetsova, Marianna G.'
'Khrustalev, Victor N.'
'Ustynyuk, Yuri A.'
'Nechaev, Mikhael S.'
'Lunin, Valery V.'
'Barrau, Jacques'
'Rima, Ghassoub'

_publ_section_title
;
 New Stable Germylenes, Stannylenes, and Related Compounds.
 1. Stable Germanium(II) and Tin(II) Compounds M(OCH~2~CH~2~NMe~2~)~2~
 (M = Ge, Sn) with Intramolecular Coordination Metal--Nitrogen Bonds.
 Synthesis and Structure
;
_journal_coden_ASTM ORGND7
_journal_issue 8
_journal_name_full Organometallics
_journal_page_first 1675
_journal_page_last 1681
_journal_paper_doi 10.1021/om020719a
_journal_volume 22
_journal_year 2003
_chemical_formula_moiety 'C8 H20 Ge N2 O2'
_chemical_formula_sum 'C8 H20 Ge N2 O2'
_chemical_formula_weight 248.85
_space_group_IT_number 19
_symmetry_cell_setting orthorhombic
_symmetry_space_group_name_Hall 'P 2ac 2ab'
_symmetry_space_group_name_H-M 'P 21 21 21'
_cell_angle_alpha 90.00
_cell_angle_beta 90.00
_cell_angle_gamma 90.00
_cell_formula_units_Z 8
_cell_length_a 10.1606(12)
_cell_length_b 11.2693(14)
_cell_length_c 20.387(2)
_cell_measurement_temperature 110(2)
_cell_volume 2334.3(5)
_diffrn_ambient_temperature 110(2)
_exptl_crystal_density_diffrn 1.416
_cod_depositor_comments
;
The following automatic conversions were performed:
'_symmetry_cell_setting' value 'Orthorhombic' changed to 'orthorhombic'
according to '/home/saulius/struct/CIF-dictionaries/cif_core.dic'
dictionary named 'cif_core.dic' version 2.4.1 from 2010-06-29.

Automatic conversion script
Id: cif_fix_enum 1527 2010-12-29 10:47:43Z saulius 

 Updated bibliographical information.

 Antanas Vaitkus,
 2019-09-11
;
_cod_database_code 4061839

loop_
_symmetry_equiv_pos_as_xyz
'x, y, z'
'-x+1/2, -y, z+1/2'
'-x, y+1/2, -z+1/2'
'x+1/2, -y+1/2, -z'

loop_
_atom_site_label
_atom_site_type_symbol
_atom_site_fract_x
_atom_site_fract_y
_atom_site_fract_z
_atom_site_U_iso_or_equiv
_atom_site_adp_type
_atom_site_occupancy
_atom_site_symmetry_multiplicity
_atom_site_calc_flag
_atom_site_refinement_flags
_atom_site_disorder_assembly
_atom_site_disorder_group
Ge1 Ge 0.07482(2) 0.638483(14) 0.153993(11) 0.01588(5) Uani 1 1 d . . .
Ge2 Ge 0.57949(2) 0.125714(14) 0.152669(11) 0.01724(5) Uani 1 1 d . . .
O1 O 0.02315(13) 0.74086(11) 0.08668(7) 0.0211(3) Uani 1 1 d . . .
O2 O 0.13689(13) 0.51322(11) 0.10295(7) 0.0222(3) Uani 1 1 d . . .
O3 O 0.52524(13) 0.01378(11) 0.09125(7) 0.0197(3) Uani 1 1 d . . .
O4 O 0.64092(14) 0.24258(12) 0.09522(8) 0.0283(4) Uani 1 1 d . . .
N1 N 0.27783(16) 0.72437(13) 0.13027(7) 0.0161(4) Uani 1 1 d . . .
N2 N -0.12439(16) 0.54338(13) 0.13118(7) 0.0152(3) Uani 1 1 d . . .
N3 N 0.78122(17) 0.03634(13) 0.13167(8) 0.0171(4) Uani 1 1 d . . .
N4 N 0.37989(17) 0.21880(14) 0.12632(8) 0.0174(4) Uani 1 1 d . . .
C1 C 0.1130(2) 0.82452(18) 0.06281(11) 0.0220(5) Uani 1 1 d . . .
C2 C 0.2531(2) 0.77600(18) 0.06476(10) 0.0195(4) Uani 1 1 d . . .
C3 C 0.3892(2) 0.6418(2) 0.12848(13) 0.0253(5) Uani 1 1 d . . .
C4 C 0.2993(3) 0.81640(19) 0.17968(11) 0.0233(5) Uani 1 1 d . . .
C5 C 0.0490(2) 0.42394(17) 0.08243(12) 0.0213(5) Uani 1 1 d . . .
C6 C -0.0887(2) 0.47276(16) 0.07297(10) 0.0185(4) Uani 1 1 d . . .
C7 C -0.2339(2) 0.62306(18) 0.11735(13) 0.0225(5) Uani 1 1 d . . .
C8 C -0.1553(2) 0.4668(2) 0.18756(11) 0.0248(5) Uani 1 1 d . . .
C9 C 0.6162(2) -0.07348(18) 0.07077(11) 0.0188(4) Uani 1 1 d . . .
C10 C 0.7532(2) -0.02424(18) 0.06887(10) 0.0187(4) Uani 1 1 d . . .
C11 C 0.8044(3) -0.04944(19) 0.18458(11) 0.0241(5) Uani 1 1 d . . .
C12 C 0.8931(2) 0.1179(2) 0.12585(14) 0.0271(6) Uani 1 1 d . . .
C13 C 0.5541(2) 0.33033(19) 0.07316(13) 0.0281(5) Uani 1 1 d . . .
C14 C 0.4153(2) 0.28197(18) 0.06605(10) 0.0227(4) Uani 1 1 d . . .
C15 C 0.2680(2) 0.13831(19) 0.11474(15) 0.0281(6) Uani 1 1 d . . .
C16 C 0.3502(3) 0.3000(2) 0.18007(12) 0.0304(6) Uani 1 1 d . . .
H1A H 0.103(2) 0.8954(19) 0.0864(11) 0.033(7) Uiso 1 1 d . . .
H1B H 0.0939(19) 0.8377(16) 0.0146(10) 0.017(5) Uiso 1 1 d . . .
H2A H 0.319(2) 0.8357(19) 0.0542(10) 0.025(6) Uiso 1 1 d . . .
H2B H 0.2613(19) 0.7085(16) 0.0334(9) 0.014(5) Uiso 1 1 d . . .
H3A H 0.3708(19) 0.5851(18) 0.1004(10) 0.014(5) Uiso 1 1 d . . .
H3B H 0.470(2) 0.6854(17) 0.1154(10) 0.025(6) Uiso 1 1 d . . .
H3C H 0.399(2) 0.6068(17) 0.1745(11) 0.025(6) Uiso 1 1 d . . .
H4A H 0.227(2) 0.8667(16) 0.1841(10) 0.021(6) Uiso 1 1 d . . .
H4B H 0.369(2) 0.8665(17) 0.1684(11) 0.031(6) Uiso 1 1 d . . .
H4C H 0.313(2) 0.7794(18) 0.2180(12) 0.031(7) Uiso 1 1 d . . .
H5A H 0.048(2) 0.3612(15) 0.1158(10) 0.016(5) Uiso 1 1 d . . .
H5B H 0.084(2) 0.3857(15) 0.0444(11) 0.016(5) Uiso 1 1 d . . .
H6A H -0.1477(19) 0.4039(17) 0.0655(9) 0.015(5) Uiso 1 1 d . . .
H6B H -0.0913(19) 0.5270(15) 0.0332(10) 0.020(5) Uiso 1 1 d . . .
H7A H -0.243(2) 0.6577(16) 0.1575(10) 0.017(5) Uiso 1 1 d . . .
H7B H -0.205(2) 0.6792(18) 0.0794(10) 0.025(6) Uiso 1 1 d . . .
H7C H -0.3084(19) 0.5808(17) 0.1021(10) 0.019(6) Uiso 1 1 d . . .
H8A H -0.1775(19) 0.5153(17) 0.2292(10) 0.023(6) Uiso 1 1 d . . .
H8B H -0.082(2) 0.420(2) 0.1985(11) 0.030(6) Uiso 1 1 d . . .
H8C H -0.234(2) 0.4189(18) 0.1805(10) 0.026(6) Uiso 1 1 d . . .
H9A H 0.5962(18) -0.1008(15) 0.0300(9) 0.008(5) Uiso 1 1 d . . .
H9B H 0.616(2) -0.1402(17) 0.1009(11) 0.021(6) Uiso 1 1 d . . .
H10A H 0.812(2) -0.0878(18) 0.0587(10) 0.025(6) Uiso 1 1 d . . .
H10B H 0.760(2) 0.0325(15) 0.0363(9) 0.015(5) Uiso 1 1 d . . .
H11A H 0.888(3) -0.094(2) 0.1758(12) 0.046(7) Uiso 1 1 d . . .
H11B H 0.726(2) -0.1014(18) 0.1891(10) 0.024(6) Uiso 1 1 d . . .
H11C H 0.828(2) 0.005(2) 0.2232(12) 0.043(7) Uiso 1 1 d . . .
H12A H 0.8724(19) 0.1743(17) 0.0933(10) 0.014(5) Uiso 1 1 d . . .
H12B H 0.898(2) 0.1551(19) 0.1701(11) 0.032(7) Uiso 1 1 d . . .
H12C H 0.966(2) 0.0795(17) 0.1154(10) 0.017(6) Uiso 1 1 d . . .
H13A H 0.585(2) 0.3586(16) 0.0311(11) 0.027(6) Uiso 1 1 d . . .
H13B H 0.556(2) 0.3963(17) 0.1026(10) 0.019(5) Uiso 1 1 d . . .
H14A H 0.361(2) 0.3445(18) 0.0529(11) 0.023(6) Uiso 1 1 d . . .
H14B H 0.4195(19) 0.2257(15) 0.0313(9) 0.015(5) Uiso 1 1 d . . .
H15A H 0.255(2) 0.1072(16) 0.1564(11) 0.024(6) Uiso 1 1 d . . .
H15B H 0.2946(18) 0.0855(17) 0.0811(9) 0.014(5) Uiso 1 1 d . . .
H15C H 0.185(2) 0.1797(17) 0.0986(10) 0.022(6) Uiso 1 1 d . . .
H16A H 0.423(2) 0.3437(17) 0.1901(10) 0.018(6) Uiso 1 1 d . . .
H16B H 0.321(2) 0.2459(19) 0.2185(11) 0.032(7) Uiso 1 1 d . . .
H16C H 0.288(2) 0.3519(19) 0.1713(11) 0.032(7) Uiso 1 1 d . . .

loop_
_atom_site_aniso_label
_atom_site_aniso_U_11
_atom_site_aniso_U_22
_atom_site_aniso_U_33
_atom_site_aniso_U_23
_atom_site_aniso_U_13
_atom_site_aniso_U_12
Ge1 0.01940(11) 0.01437(9) 0.01388(11) 0.00167(8) -0.00009(10) -0.00051(8)
Ge2 0.02165(12) 0.01434(9) 0.01573(11) -0.00212(8) -0.00179(10) 0.00184(8)
O1 0.0167(7) 0.0177(7) 0.0290(8) 0.0110(6) -0.0011(6) -0.0004(6)
O2 0.0152(7) 0.0158(7) 0.0355(9) -0.0075(6) -0.0025(6) 0.0000(5)
O3 0.0150(7) 0.0156(6) 0.0285(8) -0.0084(6) -0.0014(6) -0.0001(5)
O4 0.0180(8) 0.0169(7) 0.0501(11) 0.0110(7) 0.0000(7) -0.0018(6)
N1 0.0175(9) 0.0130(7) 0.0178(9) -0.0012(6) -0.0004(7) 0.0007(6)
N2 0.0155(8) 0.0140(8) 0.0159(8) 0.0022(6) 0.0024(6) 0.0009(6)
N3 0.0180(9) 0.0130(7) 0.0204(9) -0.0003(6) -0.0022(7) -0.0007(7)
N4 0.0186(9) 0.0146(8) 0.0190(9) -0.0007(6) 0.0012(7) 0.0009(7)
C1 0.0270(12) 0.0182(10) 0.0207(11) 0.0059(8) -0.0012(9) -0.0006(9)
C2 0.0195(11) 0.0221(10) 0.0169(10) 0.0018(8) 0.0037(8) -0.0028(9)
C3 0.0193(12) 0.0181(11) 0.0385(15) -0.0002(10) -0.0016(10) 0.0017(9)
C4 0.0288(14) 0.0208(11) 0.0202(11) -0.0025(9) -0.0011(10) -0.0048(10)
C5 0.0212(11) 0.0124(9) 0.0303(12) -0.0026(8) 0.0011(9) -0.0003(8)
C6 0.0178(10) 0.0174(9) 0.0202(10) -0.0020(7) 0.0003(9) -0.0027(9)
C7 0.0159(12) 0.0175(11) 0.0342(14) -0.0026(10) -0.0001(10) 0.0018(8)
C8 0.0261(13) 0.0253(12) 0.0231(12) 0.0069(9) 0.0039(10) -0.0049(10)
C9 0.0204(11) 0.0158(10) 0.0201(11) -0.0042(8) -0.0039(8) 0.0015(8)
C10 0.0208(11) 0.0194(10) 0.0159(10) -0.0007(8) 0.0012(8) 0.0034(9)
C11 0.0296(13) 0.0195(10) 0.0232(12) 0.0024(9) -0.0064(10) 0.0042(10)
C12 0.0156(12) 0.0213(12) 0.0443(16) -0.0015(11) -0.0008(11) -0.0033(9)
C13 0.0281(13) 0.0178(10) 0.0384(14) 0.0096(10) 0.0000(11) -0.0005(9)
C14 0.0250(12) 0.0203(9) 0.0227(11) 0.0058(8) -0.0032(10) 0.0004(10)
C15 0.0189(13) 0.0175(11) 0.0479(17) -0.0008(11) 0.0027(12) 0.0030(9)
C16 0.0373(16) 0.0271(13) 0.0268(13) -0.0052(10) -0.0015(11) 0.0142(11)

loop_
_geom_bond_atom_site_label_1
_geom_bond_atom_site_label_2
_geom_bond_distance
_geom_bond_site_symmetry_2
_geom_bond_publ_flag
Ge1 O2 1.8636(13) . ?
Ge1 O1 1.8681(13) . ?
Ge1 N1 2.3293(16) . ?
Ge1 N2 2.3370(17) . ?
Ge2 O3 1.8609(13) . ?
Ge2 O4 1.8697(14) . ?
Ge2 N3 2.3235(17) . ?
Ge2 N4 2.3457(17) . ?
O1 C1 1.400(2) . ?
O2 C5 1.409(2) . ?
O3 C9 1.412(2) . ?
O4 C13 1.400(3) . ?
N1 C4 1.462(2) . ?
N1 C3 1.465(3) . ?
N1 C2 1.478(2) . ?
N2 C7 1.458(3) . ?
N2 C8 1.471(2) . ?
N2 C6 1.474(2) . ?
N3 C12 1.467(3) . ?
N3 C11 1.467(3) . ?
N3 C10 1.478(2) . ?
N4 C16 1.459(3) . ?
N4 C14 1.465(2) . ?
N4 C15 1.473(3) . ?
C1 C2 1.526(3) . ?
C5 C6 1.516(3) . ?
C9 C10 1.500(3) . ?
C13 C14 1.518(3) . ?
